data_2000967
loop_
_publ_author_name
'Millini, R.'
'Del Piero, G.'
'Bracci, M.'

_publ_section_title
;
 Structure of 1,3,4,5-neopentanetetrayl
 tetrakis[3-(3,5-di-<i>tert</i>-butyl-4-hydroxyphenyl)propionate]
;
_journal_issue 4
_journal_name_full 'Acta Crystallographica Section C'
_journal_page_first 696
_journal_page_last 699
_journal_paper_doi 10.1107/S0108270191010557
_journal_volume 48
_journal_year 1992
_chemical_formula_sum 'C73 H108 O12'
_chemical_formula_weight 1177.65
_symmetry_cell_setting monoclinic
_symmetry_space_group_name_Hall 'C -2yc'
_symmetry_space_group_name_H-M 'C 1 c 1'
_cell_angle_alpha 90
_cell_angle_beta 94.50(10)
_cell_angle_gamma 90
_cell_formula_units_Z 4
_cell_length_a 25.442(8)
_cell_length_b 10.051(3)
_cell_length_c 27.062(10)
_cell_volume 6899(4)
_diffrn_radiation_type Cu
_diffrn_radiation_wavelength 1.54178
_exptl_absorpt_coefficient_mu 0.564
_exptl_crystal_density_diffrn 1.1339
_exptl_crystal_F_000 2568
_cod_data_source_file ge0280.cif
_cod_data_source_block ge0280a
_cod_original_cell_volume 6898.5
_cod_database_code 2000967

loop_
_atom_site_label
_atom_site_fract_x
_atom_site_fract_y
_atom_site_fract_z
_atom_site_U_iso_or_equiv
C(1) .8134(4) .5031(4) .2675(3) .0300(10)
C(2) .7823(2) .4134(6) .3000(2) .0350(10)
O(1) .8188(2) .3361(4) .3318(2) .0380(10)
C(3) .7968(2) .2474(5) .3618(2) .0340(10)
O(2) .7493(2) .2424(5) .3630(2) .0430(10)
C(4) .8350(2) .1623(6) .3878(2) .0380(10)
C(5) .8119(3) .0741(5) .4261(2) .041(2)
C(6) .7993(2) .1417(5) .4731(2) .0290(10)
C(7) .7475(2) .1328(6) .4886(2) .0350(10)
C(8) .7349(2) .1880(5) .5336(2) .0340(10)
C(9) .7773(3) .2522(6) .5624(2) .0390(10)
C(10) .8272(2) .2689(6) .5467(2) .0370(10)
C(11) .8355(2) .2078(5) .5026(2) .0350(10)
O(3) .7636(2) .3090(6) .6064(2) .0560(10)
C(12) .6788(2) .1742(7) .5491(2) .044(2)
C(13) .6744(3) .1188(10) .6022(3) .072(3)
C(14) .6433(3) .0914(9) .5140(3) .060(2)
C(15) .6527(3) .3092(10) .5497(4) .069(3)
C(16) .8700(3) .3463(6) .5779(2) .0420(10)
C(17) .9209(3) .3549(9) .5504(3) .059(2)
C(18) .8518(3) .4875(7) .5879(3) .054(2)
C(19) .8843(3) .2719(8) .6280(3) .056(2)
C(20) .8467(2) .4223(5) .2338(2) .0310(10)
O(4) .81080(10) .3344(4) .20520(10) .0340(10)
C(21) .8343(2) .2509(5) .1747(2) .0280(10)
O(5) .8793(2) .2455(5) .1715(2) .0440(10)
C(22) .7921(2) .1634(6) .1458(2) .0390(10)
C(23) .8168(3) .0696(6) .1092(2) .0360(10)
C(24) .8306(2) .1380(5) .0615(2) .0350(10)
C(25) .8797(2) .1300(5) .0462(2) .0330(10)
C(26) .8935(2) .1844(6) .0017(2) .0370(10)
C(27) .8555(2) .2512(5) -.0268(2) .0350(10)
C(28) .8024(2) .2656(5) -.0127(2) .0330(10)
C(29) .7907(2) .2077(6) .0323(2) .0340(10)
O(6) .8619(2) .3059(5) -.0736(2) .0550(10)
C(30) .9499(3) .1722(8) -.0141(3) .0480(10)
C(31) .9855(3) .0958(9) .0249(3) .065(2)
C(32) .9502(3) .0893(9) -.0612(3) .058(2)
C(33) .9742(4) .3136(10) -.0167(4) .076(3)
C(34) .7574(3) .3396(6) -.0435(2) .046(2)
C(35) .7079(4) .3448(11) -.0158(3) .068(3)
C(36) .7736(4) .4845(8) -.0528(3) .070(2)
C(37) .7450(3) .2726(8) -.0928(2) .053(2)
C(38) .8523(2) .5913(5) .3006(2) .0320(10)
O(7) .8759(2) .6871(4) .26970(10) .0380(10)
C(39) .8791(2) .8128(5) .2856(2) .0330(10)
O(8) .8633(2) .8483(4) .3240(2) .0500(10)
C(40) .8976(2) .9036(6) .2488(2) .0380(10)
C(41) .9138(2) 1.0414(6) .2675(2) .041(2)
C(42) .9623(2) 1.0480(5) .3029(2) .0340(10)
C(43) .9705(2) 1.1597(5) .3319(2) .0330(10)
C(44) 1.0160(2) 1.1795(6) .3624(2) .0360(10)
C(45) 1.0549(2) 1.0773(6) .3644(2) .0380(10)
C(46) 1.0469(2) .9620(6) .3373(2) .039(2)
C(47) 1.0004(2) .9485(5) .3052(2) .0310(10)
O(9) 1.0985(2) 1.0953(6) .3964(2) .0600(10)
C(48) 1.0216(3) 1.3096(8) .3941(3) .064(2)
C(49) .9739(5) 1.4054(9) .3815(5) .092(4)
C(50) 1.0254(6) 1.2813(12) .4482(4) .071(3)
C(51) 1.0686(4) 1.3924(7) .3814(4) .067(3)
C(52) 1.0887(3) .8495(6) .3369(3) .060
C(53) 1.1052(4) .8052(7) .3903(4) .060
C(54) 1.0670(4) .7292(9) .3065(4) .060
C(55) 1.1375(5) .9035(10) .3133(4) .060
C(56) .7765(2) .5892(6) .2344(2) .0410(10)
O(10) .7517(2) .6861(4) .26430(10) .0400(10)
C(57) .7497(2) .8113(5) .2481(2) .0340(10)
O(11) .7618(2) .8441(5) .2073(2) .0500(10)
C(58) .7296(2) .9018(6) .2886(2) .0390(10)
C(59) .7150(2) 1.0394(6) .2680(2) .0400(10)
C(60) .6665(2) 1.0479(5) .2313(2) .0290(10)
C(61) .6577(2) 1.1630(6) .2031(2) .0370(10)
C(62) .6122(3) 1.1810(6) .1722(2) .044(2)
C(63) .5752(2) 1.0808(7) .1710(2) .044(2)
C(64) .5816(2) .9607(6) .1992(2) .0350(10)
O(12) .5262(2) 1.0969(6) .1443(2) .071(2)
C(65) .6278(2) .9522(5) .2274(2) .0350(10)
C(66) .5999(3) 1.3055(6) .1412(3) .060
C(67) .6447(5) 1.4077(9) .1505(5) .060
C(68) .5480(5) 1.3674(8) .1559(5) .060
C(69) .5944(4) 1.2689(7) .0858(4) .060
C(70) .5383(3) .8562(6) .1981(3) .060
C(71) .4881(4) .9199(7) .2159(4) .060
C(72) .5567(5) .7421(9) .2333(5) .060
C(73) .5270(5) .8021(10) .1447(5) .060
H2 .7584 .4739 .3228 ?
H2' .7571 .3478 .2774 ?
H4 .8521 .0982 .3610 ?
H4' .8652 .2233 .4060 ?
H5 .7764 .0299 .4094 ?
H5' .8406 -.0032 .4361 ?
H7 .7182 .0789 .4657 ?
H11 .8746 .2128 .4904 ?
H3 .7960 .3521 .6243 ?
H13 .6340 .1156 .6094 ?
H13' .6956 .1872 .6284 ?
H13" .6924 .0234 .6050 ?
H14 .6044 .0842 .5267 ?
H14' .6594 -.0085 .5109 ?
H14" .6405 .1361 .4772 ?
H15 .6133 .2969 .5611 ?
H15' .6510 .3503 .5129 ?
H15" .6750 .3738 .5752 ?
H17 .9500 .4086 .5704 ?
H17' .9098 .4054 .5142 ?
H17" .9331 .2553 .5416 ?
H18 .8823 .5397 .6103 ?
H18' .8164 .4857 .6080 ?
H18" .8431 .5391 .5535 ?
H19 .9147 .3265 .6494 ?
H19' .8993 .1736 .6197 ?
H19" .8500 .2624 .6481 ?
H20 .8755 .3643 .2560 ?
H20' .8663 .4869 .2095 ?
H22 .7716 .1062 .1717 ?
H22' .7631 .2287 .1250 ?
H23 .8529 .0297 .1275 ?
H23' .7897 -.0097 .0998 ?
H25 .9099 .0822 .0692 ?
H29 .7518 .2164 .0443 ?
H6 .8276 .3502 -.0869 ?
H31 1.0248 .0909 .0131 ?
H31' .9698 -.0022 .0289 ?
H31" .9860 .1485 .0599 ?
H32 .9902 .0777 -.0719 ?
H32' .9257 .1316 -.0903 ?
H32" .9356 -.0120 -.0533 ?
H33 1.0143 .3057 -.0273 ?
H33' .9746 .3605 .0192 ?
H33" .9510 .3713 -.0473 ?
H35 .6765 .3890 -.0352 ?
H35' .7160 .3868 .0206 ?
H35" .6963 .2373 -.0082 ?
H36 .7414 .5344 -.0741 ?
H36' .8081 .4862 -.0732 ?
H36" .7814 .5354 -.0178 ?
H37 .7138 .3252 -.1139 ?
H37' .7332 .1706 -.0876 ?
H37" .7800 .2731 -.1137 ?
H38 .8830 .5301 .3189 ?
H38' .8314 .6424 .3281 ?
H40 .9312 .8589 .2334 ?
H40' .8660 .9160 .2200 ?
H41 .9201 1.1028 .2363 ?
H41' .8816 1.0812 .2871 ?
H43 .9408 1.2341 .3306 ?
H47 .9945 .8609 .2827 ?
H9 1.1236 1.0171 .3936 ?
H49 .9788 1.4942 .4039 ?
H49' .9377 1.3561 .3892 ?
H49" .9723 1.4320 .3427 ?
H50 1.0311 1.3650 .4711 ?
H50' 1.0626 1.2150 .4568 ?
H50" .9935 1.2196 .4589 ?
H51 1.0707 1.4823 .4034 ?
H51' 1.0645 1.4189 .3424 ?
H51" 1.1042 1.354 .3890 ?
H53 1.1343 .7271 .3897 ?
H53' 1.0711 .7686 .4074 ?
H53" 1.1218 .8888 .4112 ?
H54 1.0968 .6526 .3069 ?
H54' 1.0565 .7598 .2688 ?
H54" 1.0325 .6909 .3226 ?
H55 1.1669 .8262 .3129 ?
H55' 1.1535 .9870 .3347 ?
H55" 1.1263 .9352 .2758 ?
H56 .7473 .5270 .2150 ?
H56" .7991 .6402 .2077 ?
H58 .6951 .8573 .3027 ?
H58' .7601 .9127 .3184 ?
H59 .7072 1.1036 .2993 ?
H59' .7480 1.0788 .2503 ?
H61 .6869 1.2405 .2059 ?
H12 .5041 1.0131 .1476 ?
H65 .6348 .8634 .2490 ?
H67 .6357 1.4956 .1285 ?
H67' .6812 1.3650 .1402 ?
H67" .6486 1.4342 .1893 ?
H68 .5390 1.4550 .1337 ?
H68' .5521 1.3946 .1946 ?
H68" .5164 1.2960 .1497 ?
H69 .5852 1.3572 .0641 ?
H69' .5631 1.1969 .0791 ?
H69" .6310 1.2269 .0754 ?
H71 .4571 .8464 .2153 ?
H71' .4758 1.0014 .1917 ?
H71" .4962 .9566 .2532 ?
H72 .5263 .6670 .2330 ?
H72' .5644 .7805 .2704 ?
H72" .5923 .6988 .2212 ?
H73 .4962 .7280 .1442 ?
H73' .5624 .7577 .1325 ?
H73" .5145 .8828 .1202 ?

loop_
_geom_bond_atom_site_label_1
_geom_bond_atom_site_label_2
_geom_bond_distance
C(1) C(2) 1.524(10)
C(1) C(38) 1.558(10)
C(2) O(1) 1.442(8)
C(3) O(2) 1.213(7)
C(4) C(5) 1.517(9)
C(6) C(7) 1.417(8)
C(7) C(8) 1.398(8)
C(8) C(12) 1.526(9)
C(9) O(3) 1.390(7)
C(10) C(16) 1.536(9)
C(12) C(14) 1.508(11)
C(16) C(17) 1.546(11)
C(16) C(19) 1.566(12)
O(4) C(21) 1.350(6)
C(21) C(22) 1.551(8)
C(23) C(24) 1.528(9)
C(24) C(29) 1.421(9)
C(26) C(27) 1.365(9)
C(27) C(28) 1.440(8)
C(28) C(29) 1.403(9)
C(30) C(31) 1.540(13)
C(30) C(33) 1.554(13)
C(34) C(36) 1.540(11)
C(38) O(7) 1.438(8)
C(39) O(8) 1.198(8)
C(40) C(41) 1.520(9)
C(42) C(43) 1.376(8)
C(43) C(44) 1.382(9)
C(44) C(48) 1.564(10)
C(45) O(9) 1.364(9)
C(46) C(52) 1.553(9)
C(48) C(50) 1.487(15)
C(52) C(53) 1.538(11)
C(52) C(55) 1.539(9)
O(10) C(57) 1.332(8)
C(57) C(58) 1.542(8)
C(59) C(60) 1.524(9)
C(60) C(65) 1.375(8)
C(62) C(63) 1.377(10)
C(63) C(64) 1.431(11)
C(64) C(65) 1.352(9)
C(66) C(67) 1.540(11)
C(66) C(69) 1.539(11)
C(70) C(72) 1.540(11)
C(1) C(20) 1.527(9)
C(1) C(56) 1.516(11)
O(1) C(3) 1.352(8)
C(3) C(4) 1.439(9)
C(5) C(6) 1.499(8)
C(6) C(11) 1.346(8)
C(8) C(9) 1.433(9)
C(9) C(10) 1.381(9)
C(10) C(11) 1.373(8)
C(12) C(13) 1.553(13)
C(12) C(15) 1.511(12)
C(16) C(18) 1.524(9)
C(20) O(4) 1.450(7)
C(21) O(5) 1.156(7)
C(22) C(23) 1.537(8)
C(24) C(25) 1.349(8)
C(25) C(26) 1.393(9)
C(26) C(30) 1.534(9)
C(27) O(6) 1.402(8)
C(28) C(34) 1.552(10)
C(30) C(32) 1.523(11)
C(34) C(35) 1.517(12)
C(34) C(37) 1.505(9)
O(7) C(39) 1.335(7)
C(39) C(40) 1.456(9)
C(41) C(42) 1.502(9)
C(42) C(47) 1.391(8)
C(44) C(45) 1.424(9)
C(45) C(46) 1.378(8)
C(46) C(47) 1.418(9)
C(48) C(49) 1.565(15)
C(48) C(51) 1.518(13)
C(52) C(54) 1.540(9)
C(56) O(10) 1.443(7)
C(57) O(11) 1.215(8)
C(58) C(59) 1.526(10)
C(60) C(61) 1.394(9)
C(61) C(62) 1.385(10)
C(62) C(66) 1.525(10)
C(63) O(12) 1.400(9)
C(64) C(70) 1.521(9)
C(66) C(68) 1.540(10)
C(70) C(71) 1.540(9)
C(70) C(73) 1.549(10)
